data_9000644
loop_
_publ_author_name
'Mazzi, F.'
'Galli, E.'

_publ_section_title
;
 Is each analcime different?
 ANA 3
;
_journal_name_full 'American Mineralogist'
_journal_page_first 448
_journal_page_last 460
_journal_volume 63
_journal_year 1978
_chemical_formula_sum 'Al1.6 H4 Na2.06 O14 Si4.4'
_chemical_name_mineral Analcime
_space_group_IT_number 142
_symmetry_space_group_name_Hall '-I 4bd 2c'
_symmetry_space_group_name_H-M 'I 41/a c d :2'
_cell_angle_alpha 90
_cell_angle_beta 90
_cell_angle_gamma 90
_cell_formula_units_Z 8
_cell_length_a 13.729
_cell_length_b 13.729
_cell_length_c 13.709
_cell_volume 2583.947
_exptl_crystal_density_diffrn 2.266
_cod_original_sg_symbol_H-M 'I 41/a c d'
_cod_original_formula_sum 'Al1.6 Si4.4 Na2.06 O14 H2.668'
_cod_database_code 9000644

loop_
_symmetry_equiv_pos_as_xyz
x,y,z
1/2+x,1/2+y,1/2+z
1/4-y,3/4-x,3/4+z
3/4-y,1/4-x,1/4+z
1/4+y,3/4+x,3/4-z
3/4+y,1/4+x,1/4-z
1/4+y,3/4-x,1/4-z
3/4+y,1/4-x,3/4-z
1/4-y,3/4+x,1/4+z
3/4-y,1/4+x,3/4+z
1/2+x,-y,z
+x,1/2-y,1/2+z
1/2-x,y,-z
-x,1/2+y,1/2-z
1/2+x,y,1/2-z
+x,1/2+y,-z
1/2-x,-y,1/2+z
-x,1/2-y,+z
1/4+y,1/4+x,1/4+z
3/4+y,3/4+x,3/4+z
1/4-y,1/4-x,1/4-z
3/4-y,3/4-x,3/4-z
1/4-y,1/4+x,3/4-z
3/4-y,3/4+x,1/4-z
1/4+y,1/4-x,3/4+z
3/4+y,3/4-x,1/4+z
-x,y,1/2+z
1/2-x,1/2+y,+z
x,-y,1/2-z
1/2+x,1/2-y,-z
-x,-y,-z
1/2-x,1/2-y,1/2-z

loop_
_atom_site_label
_atom_site_type_symbol
_atom_site_fract_x
_atom_site_fract_y
_atom_site_fract_z
_atom_site_occupancy
_atom_site_U_iso_or_equiv
_atom_site_attached_hydrogens
Al1 Al 0.12580 0.16240 0.41230 0.40000 0.00988 .
Si1 Si 0.12580 0.16240 0.41230 0.60000 0.00988 .
Si2 Si 0.16250 0.41250 0.12500 1.00000 0.01013 .
Na1 Na 0.12420 0.00000 0.25000 0.79000 0.03850 .
Na2 Na 0.00000 0.25000 0.12500 0.48000 0.02900 .
O1 O 0.10500 0.36800 0.21900 1.00000 0.02710 .
O2 O 0.22060 0.10400 0.36420 1.00000 0.02698 .
O3 O 0.36490 0.21880 0.10430 1.00000 0.02609 .
Wat O 0.12330 0.12670 0.12500 1.00000 0.07612 2

_database_code_amcsd 0000656
